data_7703427
loop_
_publ_author_name
'Smith Pellizzeri, Tiffany M.'
'Sanjeewa, Liurukara D.'
'Pellizzeri, Steven'
'McMillen, Colin D.'
'Garlea, V. Ovidiu'
'Ye, Feng'
'Sefat, Athena S.'
'Kolis, Joseph W.'

_publ_section_title
;
 Single crystal neutron and magnetic measurements of
 Rb<sub>2</sub>Mn<sub>3</sub>(VO<sub>4</sub>)<sub>2</sub>CO<sub>3</sub>
 and K<sub>2</sub>Co<sub>3</sub>(VO<sub>4</sub>)<sub>2</sub>CO<sub>3</sub>
 with mixed honeycomb and triangular magnetic lattices.
;
_journal_issue 14
_journal_name_full 'Dalton transactions (Cambridge, England : 2003)'
_journal_page_first 4323
_journal_page_last 4335
_journal_paper_doi 10.1039/c9dt03389k
_journal_volume 49
_journal_year 2020
_chemical_formula_moiety 'C Co3 O11 V2, 2(K)'
_chemical_formula_sum 'C Co3 K2 O11 V2'
_chemical_formula_weight 544.88
_space_group_crystal_system hexagonal
_space_group_IT_number 176
_space_group_name_Hall '-P 6c'
_space_group_name_H-M_alt 'P 63/m'
_atom_sites_solution_primary dual
_atom_sites_solution_secondary difmap
_audit_creation_method SHELXL-2014/7
_audit_update_record
;
2019-07-25 deposited with the CCDC.	2019-12-06 downloaded from the CCDC.
;
_cell_angle_alpha 90
_cell_angle_beta 90
_cell_angle_gamma 120
_cell_formula_units_Z 2
_cell_length_a 5.0931(2)
_cell_length_b 5.0931(2)
_cell_length_c 22.1551(13)
_cell_measurement_reflns_used 4278
_cell_measurement_temperature 298(2)
_cell_measurement_theta_max 26.40
_cell_measurement_theta_min 3.68
_cell_volume 497.70(4)
_computing_cell_refinement 'Bruker SAINT'
_computing_data_collection 'Bruker APEX3'
_computing_data_reduction 'Bruker SAINT'
_computing_molecular_graphics 'Bruker SHELXTL'
_computing_publication_material 'Bruker SHELXTL'
_computing_structure_refinement 'SHELXL-2014/7 (Sheldrick, 2014)'
_computing_structure_solution 'SHELXT-2014 (Sheldrick 2014)'
_diffrn_ambient_temperature 298(2)
_diffrn_measured_fraction_theta_full 0.991
_diffrn_measured_fraction_theta_max 0.992
_diffrn_measurement_device_type 'Bruker D8 Venture Photon 100'
_diffrn_measurement_method '\f and \w scans'
_diffrn_radiation_type MoK\a
_diffrn_radiation_wavelength 0.71073
_diffrn_reflns_av_R_equivalents 0.0383
_diffrn_reflns_av_unetI/netI 0.0139
_diffrn_reflns_Laue_measured_fraction_full 0.991
_diffrn_reflns_Laue_measured_fraction_max 0.992
_diffrn_reflns_limit_h_max 5
_diffrn_reflns_limit_h_min -6
_diffrn_reflns_limit_k_max 6
_diffrn_reflns_limit_k_min -6
_diffrn_reflns_limit_l_max 27
_diffrn_reflns_limit_l_min -27
_diffrn_reflns_number 6141
_diffrn_reflns_point_group_measured_fraction_full 0.991
_diffrn_reflns_point_group_measured_fraction_max 0.992
_diffrn_reflns_theta_full 25.242
_diffrn_reflns_theta_max 26.410
_diffrn_reflns_theta_min 3.679
_diffrn_source 'Incoatec I\mS'
_exptl_absorpt_coefficient_mu 7.595
_exptl_absorpt_correction_T_max 1.0000
_exptl_absorpt_correction_T_min 0.2308
_exptl_absorpt_correction_type multi-scan
_exptl_absorpt_process_details 'SADABS, Bruker'
_exptl_crystal_colour 'dark green'
_exptl_crystal_density_diffrn 3.636
_exptl_crystal_description 'hexagonal plate'
_exptl_crystal_F_000 518
_exptl_crystal_size_max 0.220
_exptl_crystal_size_mid 0.200
_exptl_crystal_size_min 0.040
_refine_diff_density_max 0.944
_refine_diff_density_min -1.758
_refine_diff_density_rms 0.171
_refine_ls_extinction_method none
_refine_ls_goodness_of_fit_ref 1.127
_refine_ls_hydrogen_treatment undef
_refine_ls_matrix_type full
_refine_ls_number_parameters 32
_refine_ls_number_reflns 357
_refine_ls_number_restraints 0
_refine_ls_restrained_S_all 1.127
_refine_ls_R_factor_all 0.0346
_refine_ls_R_factor_gt 0.0327
_refine_ls_shift/su_max 0.000
_refine_ls_shift/su_mean 0.000
_refine_ls_structure_factor_coef Fsqd
_refine_ls_weighting_details 'w=1/[\s^2^(Fo^2^)+(0.0644P)^2^+0.2142P] where P=(Fo^2^+2Fc^2^)/3'
_refine_ls_weighting_scheme calc
_refine_ls_wR_factor_gt 0.0879
_refine_ls_wR_factor_ref 0.0895
_reflns_Friedel_coverage 0.000
_reflns_number_gt 337
_reflns_number_total 357
_reflns_threshold_expression 'I > 2\s(I)'
_cod_data_source_file c9dt03389k2.cif
_cod_data_source_block II
_cod_depositor_comments 'Adding full bibliography for 7703426--7703427.cif.'
_cod_original_cell_volume 497.70(5)
_cod_database_code 7703427
_shelx_shelxl_version_number 2014/7
_shelx_space_group_comment
;
The symmetry employed for this shelxl refinement is uniquely defined
by the following loop, which should always be used as a source of
symmetry information in preference to the above space-group names.
They are only intended as comments.
;
_shelx_estimated_absorpt_t_min 0.286

loop_
_space_group_symop_operation_xyz
'x, y, z'
'-y, x-y, z'
'-x+y, -x, z'
'-x, -y, z+1/2'
'y, -x+y, z+1/2'
'x-y, x, z+1/2'
'-x, -y, -z'
'y, -x+y, -z'
'x-y, x, -z'
'x, y, -z-1/2'
'-y, x-y, -z-1/2'
'-x+y, -x, -z-1/2'

loop_
_atom_site_label
_atom_site_type_symbol
_atom_site_fract_x
_atom_site_fract_y
_atom_site_fract_z
_atom_site_U_iso_or_equiv
_atom_site_adp_type
_atom_site_occupancy
_atom_site_site_symmetry_order
_atom_site_calc_flag
_atom_site_refinement_flags_posn
_atom_site_refinement_flags_adp
_atom_site_refinement_flags_occupancy
K1 K 0.6667 0.3333 0.15755(5) 0.0320(4) Uani 1 3 d S T P
Co1 Co 0.6667 0.3333 -0.00274(3) 0.0240(3) Uani 1 3 d S T P
Co2 Co 0.0000 0.0000 0.2500 0.0295(4) Uani 1 6 d S T P
V1 V 0.0000 0.0000 0.07880(4) 0.0225(3) Uani 1 3 d S T P
C1 C 0.3333 -0.3333 0.2500 0.0268(14) Uani 1 6 d S T P
O1 O 0.3263(4) 0.3197(4) 0.05354(8) 0.0257(5) Uani 1 1 d . . .
O2 O 0.0000 0.0000 0.1549(2) 0.0306(9) Uani 1 3 d S T P
O3 O 0.0696(7) -0.3609(8) 0.2500 0.0390(8) Uani 1 2 d S T P

loop_
_atom_site_aniso_label
_atom_site_aniso_U_11
_atom_site_aniso_U_22
_atom_site_aniso_U_33
_atom_site_aniso_U_23
_atom_site_aniso_U_13
_atom_site_aniso_U_12
K1 0.0343(5) 0.0343(5) 0.0273(6) 0.000 0.000 0.0172(2)
Co1 0.0233(4) 0.0233(4) 0.0255(5) 0.000 0.000 0.01165(18)
Co2 0.0305(4) 0.0305(4) 0.0276(7) 0.000 0.000 0.0153(2)
V1 0.0228(4) 0.0228(4) 0.0221(5) 0.000 0.000 0.0114(2)
C1 0.028(2) 0.028(2) 0.025(3) 0.000 0.000 0.0139(10)
O1 0.0255(9) 0.0266(10) 0.0262(9) 0.0021(7) 0.0009(7) 0.0139(8)
O2 0.0337(13) 0.0337(13) 0.0242(19) 0.000 0.000 0.0169(7)
O3 0.0346(15) 0.0413(18) 0.0391(16) 0.000 0.000 0.0175(14)

loop_
_atom_type_symbol
_atom_type_description
_atom_type_scat_dispersion_real
_atom_type_scat_dispersion_imag
_atom_type_scat_source
C C 0.0033 0.0016 'International Tables Vol C Tables 4.2.6.8 and 6.1.1.4'
O O 0.0106 0.0060 'International Tables Vol C Tables 4.2.6.8 and 6.1.1.4'
K K 0.2009 0.2494 'International Tables Vol C Tables 4.2.6.8 and 6.1.1.4'
V V 0.3005 0.5294 'International Tables Vol C Tables 4.2.6.8 and 6.1.1.4'
Co Co 0.3494 0.9721 'International Tables Vol C Tables 4.2.6.8 and 6.1.1.4'

loop_
_geom_angle_atom_site_label_1
_geom_angle_atom_site_label_2
_geom_angle_atom_site_label_3
_geom_angle
_geom_angle_site_symmetry_1
_geom_angle_site_symmetry_3
O3 K1 O3 71.09(8) 3_655 1_665
O3 K1 O3 71.09(8) 3_655 2
O3 K1 O3 71.09(8) 1_665 2
O3 K1 O1 134.19(8) 3_655 .
O3 K1 O1 151.65(8) 1_665 .
O3 K1 O1 102.25(7) 2 .
O3 K1 O1 102.25(7) 3_655 2_655
O3 K1 O1 134.20(8) 1_665 2_655
O3 K1 O1 151.65(8) 2 2_655
O1 K1 O1 61.88(6) . 2_655
O3 K1 O1 151.65(8) 3_655 3_665
O3 K1 O1 102.25(7) 1_665 3_665
O3 K1 O1 134.19(8) 2 3_665
O1 K1 O1 61.88(6) . 3_665
O1 K1 O1 61.88(6) 2_655 3_665
O3 K1 O2 61.74(10) 3_655 1_655
O3 K1 O2 81.93(10) 1_665 1_655
O3 K1 O2 131.11(11) 2 1_655
O1 K1 O2 119.18(9) . 1_655
O1 K1 O2 57.32(9) 2_655 1_655
O1 K1 O2 90.30(8) 3_665 1_655
O3 K1 O2 81.92(10) 3_655 .
O3 K1 O2 131.11(11) 1_665 .
O3 K1 O2 61.74(10) 2 .
O1 K1 O2 57.32(9) . .
O1 K1 O2 90.30(8) 2_655 .
O1 K1 O2 119.18(9) 3_665 .
O2 K1 O2 119.962(6) 1_655 .
O3 K1 O2 131.11(11) 3_655 1_665
O3 K1 O2 61.74(10) 1_665 1_665
O3 K1 O2 81.93(10) 2 1_665
O1 K1 O2 90.30(8) . 1_665
O1 K1 O2 119.18(9) 2_655 1_665
O1 K1 O2 57.32(9) 3_665 1_665
O2 K1 O2 119.962(6) 1_655 1_665
O2 K1 O2 119.962(6) . 1_665
O3 K1 V1 104.18(7) 3_655 .
O3 K1 V1 158.64(6) 1_665 .
O3 K1 V1 87.62(6) 2 .
O1 K1 V1 30.51(4) . .
O1 K1 V1 66.88(4) 2_655 .
O1 K1 V1 91.28(5) 3_665 .
O2 K1 V1 114.83(5) 1_655 .
O2 K1 V1 29.56(9) . .
O2 K1 V1 114.83(5) 1_665 .
O3 K1 V1 87.62(6) 3_655 1_655
O3 K1 V1 104.18(7) 1_665 1_655
O3 K1 V1 158.64(6) 2 1_655
O1 K1 V1 91.28(5) . 1_655
O1 K1 V1 30.51(4) 2_655 1_655
O1 K1 V1 66.88(4) 3_665 1_655
O2 K1 V1 29.56(9) 1_655 1_655
O2 K1 V1 114.83(5) . 1_655
O2 K1 V1 114.83(5) 1_665 1_655
V1 K1 V1 96.28(2) . 1_655
O3 K1 V1 158.64(6) 3_655 1_665
O3 K1 V1 87.62(6) 1_665 1_665
O3 K1 V1 104.18(7) 2 1_665
O1 K1 V1 66.88(4) . 1_665
O1 K1 V1 91.28(5) 2_655 1_665
O1 K1 V1 30.51(4) 3_665 1_665
O2 K1 V1 114.83(5) 1_655 1_665
O2 K1 V1 114.83(5) . 1_665
O2 K1 V1 29.56(9) 1_665 1_665
V1 K1 V1 96.28(2) . 1_665
V1 K1 V1 96.28(2) 1_655 1_665
O1 Co1 O1 93.49(7) 8 9_655
O1 Co1 O1 93.49(7) 8 7_665
O1 Co1 O1 93.49(7) 9_655 7_665
O1 Co1 O1 175.69(7) 8 3_665
O1 Co1 O1 90.72(7) 9_655 3_665
O1 Co1 O1 87.15(10) 7_665 3_665
O1 Co1 O1 90.72(7) 8 2_655
O1 Co1 O1 87.15(10) 9_655 2_655
O1 Co1 O1 175.69(7) 7_665 2_655
O1 Co1 O1 88.58(7) 3_665 2_655
O1 Co1 O1 87.15(10) 8 .
O1 Co1 O1 175.69(7) 9_655 .
O1 Co1 O1 90.72(7) 7_665 .
O1 Co1 O1 88.58(7) 3_665 .
O1 Co1 O1 88.58(7) 2_655 .
O1 Co1 Co1 90.43(5) 8 7_665
O1 Co1 Co1 139.23(6) 9_655 7_665
O1 Co1 Co1 45.75(5) 7_665 7_665
O1 Co1 Co1 86.97(5) 3_665 7_665
O1 Co1 Co1 133.40(6) 2_655 7_665
O1 Co1 Co1 44.97(5) . 7_665
O1 Co1 Co1 139.23(6) 8 7_765
O1 Co1 Co1 45.75(5) 9_655 7_765
O1 Co1 Co1 90.43(5) 7_665 7_765
O1 Co1 Co1 44.97(5) 3_665 7_765
O1 Co1 Co1 86.97(5) 2_655 7_765
O1 Co1 Co1 133.39(6) . 7_765
Co1 Co1 Co1 119.831(3) 7_665 7_765
O1 Co1 Co1 45.75(5) 8 7_655
O1 Co1 Co1 90.43(5) 9_655 7_655
O1 Co1 Co1 139.23(6) 7_665 7_655
O1 Co1 Co1 133.40(6) 3_665 7_655
O1 Co1 Co1 44.97(5) 2_655 7_655
O1 Co1 Co1 86.97(5) . 7_655
Co1 Co1 Co1 119.831(3) 7_665 7_655
Co1 Co1 Co1 119.830(3) 7_765 7_655
O1 Co1 K1 122.76(5) 8 .
O1 Co1 K1 122.76(5) 9_655 .
O1 Co1 K1 122.76(5) 7_665 .
O1 Co1 K1 53.74(5) 3_665 .
O1 Co1 K1 53.74(5) 2_655 .
O1 Co1 K1 53.74(5) . .
Co1 Co1 K1 87.63(2) 7_665 .
Co1 Co1 K1 87.63(2) 7_765 .
Co1 Co1 K1 87.63(2) 7_655 .
O3 Co2 O3 120.001(1) 2 .
O3 Co2 O3 119.999(1) 2 3
O3 Co2 O3 120.000(1) . 3
O3 Co2 O2 90.0 2 .
O3 Co2 O2 90.0 . .
O3 Co2 O2 90.0 3 .
O3 Co2 O2 90.0 2 10_556
O3 Co2 O2 90.0 . 10_556
O3 Co2 O2 90.0 3 10_556
O2 Co2 O2 180.0 . 10_556
O3 Co2 K1 139.84(4) 2 1_445
O3 Co2 K1 50.15(6) . 1_445
O3 Co2 K1 82.90(7) 3 1_445
O2 Co2 K1 55.139(14) . 1_445
O2 Co2 K1 124.861(14) 10_556 1_445
O3 Co2 K1 50.15(6) 2 10_556
O3 Co2 K1 82.90(8) . 10_556
O3 Co2 K1 139.84(4) 3 10_556
O2 Co2 K1 124.861(14) . 10_556
O2 Co2 K1 55.139(14) 10_556 10_556
K1 Co2 K1 131.557(9) 1_445 10_556
O3 Co2 K1 139.84(4) 2 10_446
O3 Co2 K1 50.15(6) . 10_446
O3 Co2 K1 82.90(7) 3 10_446
O2 Co2 K1 124.861(14) . 10_446
O2 Co2 K1 55.139(14) 10_556 10_446
K1 Co2 K1 69.72(3) 1_445 10_446
K1 Co2 K1 90.57(2) 10_556 10_446
O3 Co2 K1 50.15(6) 2 .
O3 Co2 K1 82.90(7) . .
O3 Co2 K1 139.84(4) 3 .
O2 Co2 K1 55.139(14) . .
O2 Co2 K1 124.861(14) 10_556 .
K1 Co2 K1 90.57(2) 1_445 .
K1 Co2 K1 69.72(3) 10_556 .
K1 Co2 K1 131.556(9) 10_446 .
O3 Co2 K1 82.90(7) 2 10_456
O3 Co2 K1 139.84(4) . 10_456
O3 Co2 K1 50.15(6) 3 10_456
O2 Co2 K1 124.860(14) . 10_456
O2 Co2 K1 55.140(14) 10_556 10_456
K1 Co2 K1 131.556(9) 1_445 10_456
K1 Co2 K1 90.57(2) 10_556 10_456
K1 Co2 K1 90.57(2) 10_446 10_456
K1 Co2 K1 131.556(9) . 10_456
O3 Co2 K1 82.90(7) 2 1_455
O3 Co2 K1 139.84(4) . 1_455
O3 Co2 K1 50.15(6) 3 1_455
O2 Co2 K1 55.140(14) . 1_455
O2 Co2 K1 124.860(14) 10_556 1_455
K1 Co2 K1 90.57(2) 1_445 1_455
K1 Co2 K1 131.556(9) 10_556 1_455
K1 Co2 K1 131.556(9) 10_446 1_455
K1 Co2 K1 90.57(2) . 1_455
K1 Co2 K1 69.72(3) 10_456 1_455
O2 V1 O1 108.78(7) . .
O2 V1 O1 108.78(7) . 3
O1 V1 O1 110.15(7) . 3
O2 V1 O1 108.78(7) . 2
O1 V1 O1 110.15(7) . 2
O1 V1 O1 110.15(7) 3 2
O2 V1 K1 59.318(18) . .
O1 V1 K1 56.77(6) . .
O1 V1 K1 100.29(6) 3 .
O1 V1 K1 149.56(6) 2 .
O2 V1 K1 59.318(18) . 1_445
O1 V1 K1 149.56(6) . 1_445
O1 V1 K1 56.78(6) 3 1_445
O1 V1 K1 100.29(6) 2 1_445
K1 V1 K1 96.28(2) . 1_445
O2 V1 K1 59.318(18) . 1_455
O1 V1 K1 100.29(6) . 1_455
O1 V1 K1 149.56(6) 3 1_455
O1 V1 K1 56.78(6) 2 1_455
K1 V1 K1 96.28(2) . 1_455
K1 V1 K1 96.28(2) 1_445 1_455
O3 C1 O3 119.999(1) 2_545 .
O3 C1 O3 120.001(1) 2_545 3_655
O3 C1 O3 119.999(1) . 3_655
V1 O1 Co1 124.92(10) . 7_665
V1 O1 Co1 127.34(11) . .
Co1 O1 Co1 89.28(7) 7_665 .
V1 O1 K1 92.71(8) . .
Co1 O1 K1 131.43(8) 7_665 .
Co1 O1 K1 89.84(6) . .
V1 O2 Co2 180.0 . .
V1 O2 K1 91.12(9) . 1_445
Co2 O2 K1 88.88(9) . 1_445
V1 O2 K1 91.12(9) . .
Co2 O2 K1 88.88(9) . .
K1 O2 K1 119.962(6) 1_445 .
V1 O2 K1 91.12(9) . 1_455
Co2 O2 K1 88.88(9) . 1_455
K1 O2 K1 119.962(6) 1_445 1_455
K1 O2 K1 119.962(6) . 1_455
C1 O3 Co2 123.2(2) . .
C1 O3 K1 120.33(12) . 1_445
Co2 O3 K1 95.35(10) . 1_445
C1 O3 K1 120.33(12) . 10_446
Co2 O3 K1 95.35(10) . 10_446
K1 O3 K1 95.67(10) 1_445 10_446

loop_
_geom_bond_atom_site_label_1
_geom_bond_atom_site_label_2
_geom_bond_distance
_geom_bond_site_symmetry_2
K1 O3 2.763(2) 3_655
K1 O3 2.763(2) 1_665
K1 O3 2.763(2) 2
K1 O1 2.863(2) .
K1 O1 2.863(2) 2_655
K1 O1 2.863(2) 3_665
K1 O2 2.94107(15) 1_655
K1 O2 2.94107(16) .
K1 O2 2.94107(16) 1_665
K1 V1 3.4191(6) .
K1 V1 3.4191(6) 1_655
K1 V1 3.4191(6) 1_665
Co1 O1 2.080(2) 8
Co1 O1 2.080(2) 9_655
Co1 O1 2.080(2) 7_665
Co1 O1 2.1083(19) 3_665
Co1 O1 2.1083(19) 2_655
Co1 O1 2.1083(19) .
Co1 Co1 2.94299(13) 7_665
Co1 Co1 2.94303(13) 7_765
Co1 Co1 2.94303(13) 7_655
Co2 O3 2.038(4) 2
Co2 O3 2.038(3) .
Co2 O3 2.038(3) 3
Co2 O2 2.106(4) .
Co2 O2 2.106(4) 10_556
Co2 K1 3.5836(6) 1_445
Co2 K1 3.5836(6) 10_556
Co2 K1 3.5836(6) 10_446
Co2 K1 3.5836(6) 10_456
Co2 K1 3.5836(6) 1_455
V1 O2 1.687(5) .
V1 O1 1.7379(19) .
V1 O1 1.7380(19) 3
V1 O1 1.7380(19) 2
V1 K1 3.4191(6) 1_445
V1 K1 3.4192(6) 1_455
C1 O3 1.279(3) 2_545
C1 O3 1.279(3) .
C1 O3 1.279(3) 3_655
O1 Co1 2.080(2) 7_665
O2 K1 2.94105(15) 1_445
O2 K1 2.94109(16) 1_455
O3 K1 2.763(2) 1_445
O3 K1 2.763(2) 10_446
